data_9012923
loop_
_publ_author_name
'Bull, I.'
'Young, V.'
'Teat, S. J.'
'Peng, L.'
'Grey, C. P.'
'Parise, J. B.'

_publ_section_title
;
 Hydrothermal synthesis and structural characterization of four scandium
 phosphate frameworks
;
_journal_name_full 'Chemistry of Materials'
_journal_page_first 3818
_journal_page_last 3825
_journal_paper_doi 10.1021/cm030306f
_journal_volume 15
_journal_year 2003
_chemical_formula_structural (C2N2H10)8Sc8(ScO2)4(PO4)4(HPO4)12*12H2O
_chemical_formula_sum 'C5 H18 N4 O21 P4 Sc3'
_space_group_IT_number 14
_symmetry_space_group_name_Hall '-P 2yn'
_symmetry_space_group_name_H-M 'P 1 21/n 1'
_cell_angle_alpha 90
_cell_angle_beta 96.877
_cell_angle_gamma 90
_cell_length_a 8.603
_cell_length_b 15.476
_cell_length_c 16.504
_cell_formula_units_Z 4
_cell_volume 2181.534
_database_code_amcsd 0012217
_exptl_crystal_density_diffrn 2.220
_cod_original_formula_sum 'Sc3 P4 O21 N4 C5 H18'
_cod_database_code 9012923
_amcsd_formula_title (C2N2H10)8Sc8(ScO2)4(PO4)4(HPO4)12*12H2O

loop_
_space_group_symop_operation_xyz
x,y,z
1/2+x,1/2-y,1/2+z
1/2-x,1/2+y,1/2-z
-x,-y,-z

loop_
_atom_site_aniso_label
_atom_site_aniso_U_11
_atom_site_aniso_U_22
_atom_site_aniso_U_33
_atom_site_aniso_U_12
_atom_site_aniso_U_13
_atom_site_aniso_U_23
Sc1 0.01220 0.01570 0.01070 0.00060 0.00230 -0.00100
Sc2 0.01330 0.01170 0.01120 0.00040 0.00200 0.00040
Sc3 0.01200 0.01770 0.01110 -0.00030 0.00220 -0.00050
P1 0.01200 0.01890 0.01350 -0.00280 0.00230 -0.00190
P2 0.01160 0.01670 0.01160 -0.00050 0.00180 -0.00070
P3 0.01520 0.01390 0.01330 -0.00040 0.00340 0.00030
P4 0.01400 0.02000 0.01190 0.00100 0.00390 -0.00120
O1 0.00380 0.00410 0.00700 -0.00100 -0.00190 0.00060
O2 0.02590 0.02140 0.01680 0.00340 0.00770 -0.00300
O3 0.02010 0.01720 0.02060 -0.00580 0.00100 0.00010
O4 0.01720 0.03660 0.01400 0.00180 0.00350 -0.00170
O5 0.02040 0.02280 0.01620 0.00490 0.00690 0.00190
O6 0.02430 0.02190 0.01760 -0.00380 0.00730 -0.00080
O7 0.02780 0.02090 0.02260 0.00670 -0.00320 0.00450
O8 0.01520 0.03420 0.01570 -0.00150 0.00390 -0.00330
O9 0.01230 0.01000 0.01920 -0.00520 0.00480 -0.00230
O10 0.00380 0.01710 0.00790 -0.00140 -0.00030 0.00430
O11 0.01680 0.00780 0.01510 0.00350 -0.00010 -0.00360
O12 0.02260 0.02000 0.01980 -0.00120 -0.00250 -0.00350
O13 0.02360 0.02020 0.01410 -0.00040 -0.00150 0.00000
O14 0.01300 0.04040 0.02010 -0.00420 0.00340 -0.00390
O15 0.01500 0.02600 0.02670 0.00430 0.00400 0.00210
O16 0.01980 0.02430 0.02740 0.00020 0.00950 0.00340
O17 0.02100 0.01670 0.02330 0.00240 0.00150 0.00000
O18 0.01770 0.04300 0.01660 -0.00080 0.00730 -0.00240
O19 0.03570 0.02190 0.03340 -0.00060 -0.00830 0.00250
O20 0.02220 0.02540 0.02730 -0.00380 0.00420 0.00820
O21 0.05400 0.06800 0.11400 -0.00700 -0.01200 0.03000
N1 0.02020 0.02270 0.02270 0.00270 0.00430 -0.00300
N2 0.03700 0.03000 0.04200 -0.00440 -0.00800 -0.00820
N3 0.02100 0.03900 0.05400 0.00300 0.00510 0.02100
N4 0.03600 0.02220 0.02700 0.00320 -0.00080 -0.00100
C1 0.02400 0.02500 0.02800 0.00080 0.00620 -0.00140
C2 0.02500 0.03100 0.02300 -0.00050 0.00380 0.00220
C3 0.04000 0.02500 0.02900 0.01150 0.00330 0.00140
C4 0.03300 0.02400 0.02000 0.00700 0.00700 0.00200
C5 0.05400 0.03200 0.04100 0.01300 -0.00700 0.00400

loop_
_atom_site_label
_atom_site_fract_x
_atom_site_fract_y
_atom_site_fract_z
_atom_site_U_iso_or_equiv
Sc1 0.63355 0.79805 0.16364 0.01278
Sc2 0.49585 0.89323 0.52210 0.01201
Sc3 0.02152 0.76914 0.29943 0.01356
P1 0.22760 0.76200 0.13355 0.01470
P2 0.26411 0.71634 0.47600 0.01330
P3 0.81649 0.60698 0.19758 0.01400
P4 0.66826 0.79002 0.37165 0.01510
O1 0.37080 0.99391 0.45826 0.00520
O2 0.60350 0.86154 0.42101 0.02090
O3 0.31470 0.81082 0.48960 0.01940
O4 0.58800 0.79072 0.28426 0.02250
O5 0.66050 0.81028 0.04101 0.01940
O6 0.40750 0.92627 0.63045 0.02090
O7 0.65460 0.81416 0.58558 0.02430
O8 0.84620 0.79337 0.37542 0.02150
O9 0.10360 0.88146 0.33821 0.01360
O10 0.86650 0.81877 0.20413 0.00970
O11 0.59420 0.92567 0.17168 0.01340
O12 0.92460 0.64688 0.26745 0.02120
O13 0.16840 0.70545 0.39177 0.01960
O14 0.40250 0.76500 0.12961 0.02440
O15 0.40910 0.65773 0.48163 0.02240
O16 0.63540 0.69990 0.40934 0.02330
O17 0.68320 0.66644 0.16491 0.02040
O18 0.19300 0.76060 0.22181 0.02540
O19 0.16000 0.84756 0.09250 0.03140
O20 0.72980 0.52811 0.23276 0.02490
O21 0.57820 0.49060 0.39390 0.08050
N1 0.36470 0.94230 0.29030 0.02170
N2 0.40730 0.61870 0.29220 0.03730
N3 0.90380 0.59480 0.44420 0.03800
N4 0.00500 0.87900 0.50960 0.02880
C1 0.42040 0.98030 -0.00060 0.02570
C2 0.28410 0.00020 0.22780 0.02640
C3 0.16830 0.05520 0.26700 0.03140
C4 0.00920 0.02920 0.46440 0.02510
C5 0.04000 0.03000 0.52310 0.04300
H1A 0.42410 0.97350 0.32730 0.06000
H1B 0.42470 0.90530 0.26680 0.07000
H1C 0.29400 0.91310 0.31460 0.02200
H2A 0.33410 0.64920 0.31320 0.11000
H2B 0.46740 0.65400 0.26690 0.07000
H2C 0.46600 0.59100 0.33210 0.17000
H3A 0.80740 0.61620 0.44240 0.04600
H3B 0.92110 0.57850 0.39430 0.08000
H3C 0.97300 0.63520 0.46240 0.05700
H5A 0.40460 0.96230 0.05410 0.02700
H5B 0.34110 0.02300 -0.01860 0.04700
H6A 0.22970 0.96640 0.18370 0.02100
H6B 0.35980 0.03680 0.20540 0.04800
H7A 0.08900 0.01840 0.28610 0.04300
H7B 0.22210 0.08540 0.31360 0.06200
H16 0.54530 0.69870 0.42090 0.08000
H19 0.07550 0.83750 0.06560 0.04600
H20 0.79450 0.49560 0.25730 0.06000

loop_
_cod_related_entry_id
_cod_related_entry_database
_cod_related_entry_code
1 AMCSD 0012217
